data_2010416
loop_
_publ_author_name
'Paulus, E. F.'
'Bingel, C.'

_publ_section_title
;
Diethyl Methano-C~60~-fullerene-61,61-dicarboxylate
Chloroform Solvate at 193 K,  C~67~H~10~O~4~.CHCl~3~
;
_journal_name_full 'Acta Crystallographica Section C'
_journal_page_first 143
_journal_page_last 146
_journal_volume 51
_journal_year 1995
_chemical_formula_sum 'C68 H11 Cl3 O4'
_chemical_formula_weight 998.12
_space_group_IT_number 2
_symmetry_cell_setting triclinic
_symmetry_space_group_name_Hall '-P 1'
_symmetry_space_group_name_H-M 'P -1'
_cell_angle_alpha 94.965(6)
_cell_angle_beta 104.131(7)
_cell_angle_gamma 90.482(8)
_cell_formula_units_Z 4
_cell_length_a 13.6650(10)
_cell_length_b 14.680(2)
_cell_length_c 19.539(2)
_cell_measurement_temperature 193(2)
_cell_volume 3784.9(7)
_diffrn_ambient_temperature 193(2)
_exptl_crystal_density_diffrn 1.752
_exptl_crystal_density_meas 1.72
_refine_ls_R_factor_obs 0.0450
_refine_ls_wR_factor_obs 0.1101
_cod_database_code 2010416

loop_
_symmetry_equiv_pos_as_xyz
'x, y, z'
'-x, -y, -z'

loop_
_atom_site_aniso_label
_atom_site_aniso_U_11
_atom_site_aniso_U_22
_atom_site_aniso_U_33
_atom_site_aniso_U_12
_atom_site_aniso_U_13
_atom_site_aniso_U_23
C101 0.023(2) 0.0149(14) 0.0184(15) -0.0050(12) 0.0004(12) 0.0014(11)
C102 0.023(2) 0.0121(13) 0.022(2) -0.0058(11) 0.0058(13) 0.0053(11)
C103 0.023(2) 0.0186(15) 0.026(2) -0.0059(12) 0.0083(13) 0.0057(12)
C104 0.0162(15) 0.0205(15) 0.025(2) -0.0082(12) 0.0018(12) 0.0015(12)
C105 0.0187(15) 0.0178(14) 0.0178(14) -0.0067(12) -0.0021(12) -0.0008(11)
C106 0.027(2) 0.0149(14) 0.0186(15) 0.0015(12) 0.0066(13) 0.0001(11)
C107 0.033(2) 0.0203(15) 0.0114(14) -0.0008(13) 0.0080(12) -0.0021(11)
C108 0.028(2) 0.0213(15) 0.0178(15) 0.0009(13) 0.0141(13) -0.0020(12)
C109 0.022(2) 0.0200(15) 0.024(2) 0.0044(12) 0.0104(13) -0.0007(12)
C110 0.024(2) 0.0138(14) 0.024(2) 0.0030(12) 0.0066(13) -0.0002(12)
C111 0.030(2) 0.0104(13) 0.0189(15) -0.0013(12) 0.0047(13) 0.0066(11)
C112 0.024(2) 0.0097(13) 0.024(2) 0.0024(11) 0.0025(13) 0.0039(11)
C113 0.024(2) 0.0200(15) 0.022(2) 0.0050(12) -0.0023(13) 0.0060(12)
C114 0.029(2) 0.0198(15) 0.0153(14) 0.0013(13) 0.0000(13) 0.0090(12)
C115 0.033(2) 0.0167(14) 0.0154(14) -0.0028(13) 0.0029(13) 0.0076(11)
C116 0.027(2) 0.024(2) 0.023(2) -0.0062(13) 0.0138(13) 0.0052(12)
C117 0.034(2) 0.023(2) 0.0151(14) -0.0093(13) 0.0089(13) 0.0053(12)
C118 0.037(2) 0.026(2) 0.0120(14) 0.0000(14) 0.0113(13) 0.0041(12)
C119 0.036(2) 0.029(2) 0.020(2) -0.0018(14) 0.0176(14) -0.0012(13)
C120 0.026(2) 0.027(2) 0.029(2) -0.0034(13) 0.0182(14) 0.0003(13)
C121 0.0131(15) 0.029(2) 0.028(2) -0.0015(12) 0.0025(13) 0.0022(13)
C122 0.020(2) 0.032(2) 0.033(2) 0.0006(13) 0.0155(14) -0.0008(14)
C123 0.022(2) 0.022(2) 0.037(2) 0.0091(13) 0.0136(14) 0.0015(13)
C124 0.022(2) 0.021(2) 0.031(2) 0.0071(13) 0.0031(13) 0.0021(13)
C125 0.017(2) 0.021(2) 0.030(2) 0.0021(12) -0.0011(13) 0.0037(13)
C126 0.023(2) 0.0200(15) 0.0148(14) -0.0044(12) -0.0049(12) -0.0006(11)
C127 0.022(2) 0.022(2) 0.0191(15) 0.0007(12) -0.0054(12) 0.0068(12)
C128 0.032(2) 0.0203(15) 0.0141(14) 0.0022(13) -0.0017(13) 0.0093(12)
C129 0.035(2) 0.022(2) 0.0096(14) -0.0013(13) 0.0006(13) 0.0057(11)
C130 0.036(2) 0.0195(15) 0.0096(14) -0.0048(13) 0.0033(13) 0.0008(11)
C131 0.027(2) 0.0174(15) 0.032(2) -0.0111(13) 0.0064(14) 0.0039(13)
C132 0.019(2) 0.024(2) 0.032(2) -0.0103(13) 0.0047(13) 0.0006(13)
C133 0.026(2) 0.0180(15) 0.026(2) -0.0086(13) -0.0001(13) -0.0049(12)
C134 0.034(2) 0.0130(14) 0.026(2) -0.0088(13) 0.0032(14) -0.0034(12)
C135 0.034(2) 0.0114(14) 0.032(2) -0.0073(13) 0.0086(14) 0.0023(12)
C136 0.031(2) 0.021(2) 0.028(2) -0.0094(13) 0.0150(14) 0.0070(13)
C137 0.033(2) 0.021(2) 0.020(2) -0.0057(13) 0.0096(13) 0.0080(12)
C138 0.037(2) 0.024(2) 0.0139(14) -0.0003(14) 0.0113(13) 0.0071(12)
C139 0.028(2) 0.029(2) 0.0174(15) -0.0003(13) 0.0149(13) 0.0029(12)
C140 0.023(2) 0.025(2) 0.027(2) -0.0045(13) 0.0153(13) 0.0020(13)
C141 0.017(2) 0.030(2) 0.030(2) -0.0088(13) 0.0048(13) -0.0006(13)
C142 0.0139(15) 0.028(2) 0.033(2) -0.0019(12) 0.0109(13) 0.0012(13)
C143 0.018(2) 0.026(2) 0.029(2) 0.0042(13) 0.0097(13) -0.0004(13)
C144 0.018(2) 0.026(2) 0.026(2) 0.0052(13) 0.0001(13) 0.0017(13)
C145 0.015(2) 0.024(2) 0.029(2) -0.0040(12) -0.0028(13) 0.0018(13)
C146 0.026(2) 0.025(2) 0.0186(15) -0.0078(13) -0.0053(13) -0.0048(12)
C147 0.023(2) 0.024(2) 0.019(2) -0.0037(13) -0.0063(13) 0.0020(12)
C148 0.029(2) 0.028(2) 0.0125(14) 0.0004(13) -0.0035(13) 0.0062(12)
C149 0.036(2) 0.027(2) 0.0093(14) -0.0040(14) 0.0030(13) 0.0003(12)
C150 0.039(2) 0.025(2) 0.0133(15) -0.0058(14) 0.0044(13) -0.0056(12)
C151 0.039(2) 0.0150(14) 0.023(2) -0.0037(13) 0.0083(14) -0.0055(12)
C152 0.039(2) 0.020(2) 0.020(2) -0.0014(14) 0.0102(14) -0.0079(12)
C153 0.033(2) 0.025(2) 0.022(2) 0.0010(14) 0.0161(14) -0.0052(13)
C154 0.033(2) 0.0181(15) 0.029(2) 0.0062(13) 0.0141(14) -0.0048(12)
C155 0.032(2) 0.0125(14) 0.033(2) 0.0009(13) 0.0127(15) -0.0041(12)
C156 0.039(2) 0.0098(14) 0.028(2) -0.0053(13) 0.0087(14) 0.0059(12)
C157 0.032(2) 0.0136(14) 0.029(2) 0.0049(13) 0.0050(14) 0.0021(12)
C158 0.029(2) 0.0159(15) 0.030(2) 0.0096(13) 0.0037(14) 0.0068(12)
C159 0.032(2) 0.0164(14) 0.023(2) 0.0043(13) 0.0018(14) 0.0106(12)
C160 0.040(2) 0.0151(14) 0.022(2) -0.0037(13) 0.0064(14) 0.0086(12)
C161 0.029(2) 0.0169(14) 0.0176(15) -0.0040(12) 0.0037(13) -0.0003(11)
C162 0.035(2) 0.0159(14) 0.021(2) -0.0028(13) 0.0036(14) -0.0010(12)
C163 0.042(2) 0.066(3) 0.021(2) -0.025(2) -0.004(2) 0.008(2)
C164 0.038(2) 0.080(3) 0.041(2) -0.009(2) 0.008(2) 0.020(2)
C165 0.033(2) 0.020(2) 0.023(2) -0.0026(13) 0.0000(14) 0.0013(13)
C166 0.130(5) 0.017(2) 0.068(3) 0.018(2) -0.046(3) -0.011(2)
C167 0.161(6) 0.040(3) 0.100(4) 0.003(3) -0.008(4) 0.027(3)
O11 0.0408(14) 0.0424(14) 0.0192(12) -0.0081(11) 0.0065(10) 0.0004(10)
O12 0.0376(14) 0.055(2) 0.0191(11) -0.0239(12) -0.0028(10) 0.0065(10)
O13 0.087(2) 0.0255(13) 0.0293(14) 0.0137(13) 0.0108(13) 0.0074(10)
O14 0.136(3) 0.0191(13) 0.0322(14) 0.026(2) -0.007(2) -0.0057(11)
C201 0.031(2) 0.0165(14) 0.0151(14) -0.0025(12) 0.0053(13) 0.0009(11)
C202 0.023(2) 0.0125(14) 0.024(2) -0.0069(12) 0.0050(13) -0.0001(11)
C203 0.018(2) 0.0202(15) 0.026(2) -0.0068(12) 0.0006(13) 0.0020(12)
C204 0.021(2) 0.026(2) 0.0168(15) -0.0014(13) -0.0031(12) -0.0015(12)
C205 0.031(2) 0.022(2) 0.0107(14) -0.0029(13) 0.0010(12) -0.0021(11)
C206 0.028(2) 0.0159(14) 0.0198(15) 0.0013(12) 0.0079(13) 0.0009(11)
C207 0.025(2) 0.0197(15) 0.024(2) 0.0036(12) 0.0135(13) -0.0023(12)
C208 0.021(2) 0.0212(15) 0.028(2) 0.0063(12) 0.0105(13) 0.0009(12)
C209 0.025(2) 0.022(2) 0.024(2) 0.0081(13) 0.0044(13) 0.0050(12)
C210 0.025(2) 0.0132(14) 0.021(2) 0.0057(12) 0.0018(13) 0.0039(11)
C211 0.031(2) 0.0129(14) 0.022(2) -0.0051(12) 0.0096(13) 0.0032(11)
C212 0.036(2) 0.0121(14) 0.0167(15) 0.0028(12) 0.0048(13) 0.0050(11)
C213 0.044(2) 0.0182(15) 0.0128(14) 0.0012(14) 0.0048(13) 0.0093(12)
C214 0.044(2) 0.021(2) 0.0151(15) -0.0038(14) 0.0123(14) 0.0082(12)
C215 0.034(2) 0.022(2) 0.023(2) -0.0044(13) 0.0128(14) 0.0083(12)
C216 0.016(2) 0.026(2) 0.035(2) -0.0081(13) 0.0068(13) 0.0013(13)
C217 0.026(2) 0.029(2) 0.033(2) -0.0064(14) 0.0189(15) 0.0023(14)
C218 0.029(2) 0.029(2) 0.030(2) 0.0000(14) 0.0209(15) 0.0018(14)
C219 0.019(2) 0.035(2) 0.035(2) 0.0058(14) 0.0139(14) -0.0009(14)
C220 0.0138(15) 0.033(2) 0.035(2) 0.0016(13) 0.0065(13) 0.0008(14)
C221 0.024(2) 0.029(2) 0.018(2) -0.0012(13) -0.0058(13) 0.0038(13)
C222 0.017(2) 0.027(2) 0.031(2) 0.0054(13) -0.0007(13) 0.0026(13)
C223 0.029(2) 0.025(2) 0.031(2) 0.0128(14) 0.0040(14) 0.0084(13)
C224 0.035(2) 0.022(2) 0.022(2) 0.0085(14) 0.0028(14) 0.0104(13)
C225 0.031(2) 0.025(2) 0.0135(14) 0.0033(14) -0.0025(13) 0.0059(12)
C226 0.036(2) 0.022(2) 0.0098(14) -0.0002(13) 0.0049(13) 0.0006(11)
C227 0.036(2) 0.023(2) 0.0107(14) -0.0006(14) 0.0018(13) 0.0056(12)
C228 0.040(2) 0.023(2) 0.0143(14) -0.0043(14) 0.0125(13) 0.0087(12)
C229 0.033(2) 0.025(2) 0.023(2) -0.0025(14) 0.0186(14) 0.0057(13)
C230 0.030(2) 0.0199(15) 0.0149(14) -0.0018(12) 0.0129(13) -0.0013(11)
C231 0.029(2) 0.022(2) 0.028(2) -0.0136(13) -0.0007(14) -0.0061(13)
C232 0.030(2) 0.027(2) 0.020(2) -0.0071(14) -0.0031(13) -0.0076(13)
C233 0.041(2) 0.024(2) 0.0161(15) -0.0047(14) 0.0033(14) -0.0091(12)
C234 0.043(2) 0.0151(15) 0.024(2) -0.0040(13) 0.0084(15) -0.0072(12)
C235 0.037(2) 0.0148(15) 0.031(2) -0.0125(13) 0.0055(15) -0.0047(13)
C236 0.018(2) 0.032(2) 0.034(2) -0.0147(13) 0.0041(14) -0.0004(14)
C237 0.029(2) 0.025(2) 0.034(2) -0.0120(14) 0.0161(15) -0.0003(13)
C238 0.025(2) 0.026(2) 0.034(2) -0.0073(13) 0.0184(14) 0.0023(13)
C239 0.017(2) 0.032(2) 0.032(2) -0.0008(13) 0.0096(13) 0.0003(14)
C240 0.0130(15) 0.034(2) 0.032(2) -0.0032(13) 0.0007(13) -0.0031(14)
C241 0.026(2) 0.033(2) 0.0162(15) -0.0041(14) -0.0070(13) -0.0012(13)
C242 0.019(2) 0.033(2) 0.024(2) 0.0004(13) -0.0057(13) 0.0031(13)
C243 0.024(2) 0.027(2) 0.024(2) 0.0061(13) -0.0032(13) 0.0059(13)
C244 0.034(2) 0.025(2) 0.0153(15) 0.0065(14) 0.0010(13) 0.0080(12)
C245 0.038(2) 0.031(2) 0.0097(14) -0.0022(15) -0.0039(13) 0.0041(12)
C246 0.051(2) 0.026(2) 0.0128(15) -0.0008(15) 0.0119(14) -0.0073(12)
C247 0.046(2) 0.026(2) 0.0115(15) -0.0003(15) 0.0054(14) 0.0021(12)
C248 0.042(2) 0.030(2) 0.0141(15) -0.0005(15) 0.0169(14) 0.0062(12)
C249 0.039(2) 0.029(2) 0.022(2) 0.0034(14) 0.0224(15) 0.0024(13)
C250 0.036(2) 0.029(2) 0.022(2) 0.0034(14) 0.0168(14) -0.0032(13)
C251 0.046(2) 0.0140(15) 0.028(2) 0.0022(14) 0.016(2) -0.0050(12)
C252 0.039(2) 0.021(2) 0.032(2) 0.0069(14) 0.021(2) -0.0021(13)
C253 0.029(2) 0.026(2) 0.034(2) 0.0112(14) 0.0156(15) 0.0020(14)
C254 0.031(2) 0.024(2) 0.033(2) 0.0109(14) 0.0100(15) 0.0028(13)
C255 0.040(2) 0.0124(14) 0.032(2) 0.0085(13) 0.0097(15) 0.0016(12)
C256 0.041(2) 0.0106(14) 0.030(2) -0.0094(13) 0.0110(15) 0.0007(12)
C257 0.045(2) 0.0111(14) 0.029(2) 0.0027(13) 0.011(2) 0.0055(12)
C258 0.047(2) 0.0147(15) 0.022(2) 0.0052(14) 0.0082(15) 0.0103(12)
C259 0.040(2) 0.0177(15) 0.023(2) -0.0048(13) 0.0133(14) 0.0091(12)
C260 0.038(2) 0.0179(15) 0.030(2) -0.0101(14) 0.0143(15) 0.0062(13)
C261 0.036(2) 0.0175(14) 0.0184(15) -0.0018(13) 0.0071(13) -0.0009(11)
C262 0.039(2) 0.0186(15) 0.020(2) 0.0008(14) 0.0070(15) -0.0013(12)
C263 0.057(3) 0.067(3) 0.025(2) 0.033(2) 0.019(2) 0.009(2)
C264 0.040(3) 0.094(4) 0.040(3) 0.016(3) 0.010(2) 0.026(2)
C265 0.043(2) 0.0161(15) 0.026(2) 0.0001(14) 0.0096(15) 0.0003(13)
C266 0.229(7) 0.015(2) 0.075(3) -0.015(3) 0.091(4) -0.003(2)
C267 0.148(6) 0.050(3) 0.083(4) -0.010(3) 0.025(4) 0.023(3)
O21 0.0459(15) 0.0439(14) 0.0185(11) 0.0069(11) 0.0029(11) -0.0005(10)
O22 0.050(2) 0.057(2) 0.0194(12) 0.0243(13) 0.0126(11) 0.0038(11)
O23 0.118(3) 0.0273(13) 0.0296(15) -0.0141(15) 0.016(2) 0.0108(11)
O24 0.182(4) 0.0199(13) 0.0330(15) -0.032(2) 0.035(2) -0.0063(11)
Cl11 0.0420(5) 0.0315(4) 0.0375(5) 0.0016(4) 0.0204(4) 0.0041(3)
Cl12 0.0285(5) 0.0845(8) 0.0422(5) -0.0072(5) 0.0097(4) -0.0110(5)
Cl13 0.0666(7) 0.0253(5) 0.0651(7) 0.0012(4) -0.0127(5) -0.0038(4)
C1 0.042(2) 0.028(2) 0.023(2) 0.009(2) -0.001(2) 0.0026(14)
Cl21 0.0361(5) 0.0333(4) 0.0337(4) 0.0017(4) 0.0173(4) 0.0029(3)
Cl22 0.0549(6) 0.0273(5) 0.0519(6) -0.0005(4) -0.0015(5) -0.0053(4)
Cl23 0.0280(5) 0.0617(6) 0.0512(6) -0.0029(4) 0.0140(4) -0.0156(5)
C2 0.036(2) 0.024(2) 0.026(2) 0.0064(14) 0.0031(15) -0.0009(13)

loop_
_atom_site_label
_atom_site_fract_x
_atom_site_fract_y
_atom_site_fract_z
_atom_site_U_iso_or_equiv
_atom_site_thermal_displace_type
_atom_site_calc_flag
_atom_site_refinement_flags
_atom_site_occupancy
_atom_site_disorder_group
_atom_site_type_symbol
C101 -0.0209(2) 0.3218(2) 0.18903(15) 0.0195(6) Uani d . 1 . C
C102 -0.0047(2) 0.3238(2) 0.26777(15) 0.0186(6) Uani d . 1 . C
C103 -0.0797(2) 0.3810(2) 0.2878(2) 0.0217(6) Uani d . 1 . C
C104 -0.1356(2) 0.4242(2) 0.2263(2) 0.0212(6) Uani d . 1 . C
C105 -0.0953(2) 0.3943(2) 0.16672(14) 0.0194(6) Uani d . 1 . C
C106 0.0795(2) 0.3260(2) 0.16027(14) 0.0202(6) Uani d . 1 . C
C107 0.0865(2) 0.4026(2) 0.11580(14) 0.0213(6) Uani d . 1 . C
C108 0.1888(2) 0.4388(2) 0.13535(15) 0.0212(6) Uani d . 1 . C
C109 0.2438(2) 0.3956(2) 0.1967(2) 0.0211(6) Uani d . 1 . C
C110 0.1763(2) 0.3311(2) 0.21567(15) 0.0208(6) Uani d . 1 . C
C111 0.0897(2) 0.3205(2) 0.31275(15) 0.0198(6) Uani d . 1 . C
C112 0.1817(2) 0.3241(2) 0.28647(15) 0.0197(6) Uani d . 1 . C
C113 0.2577(2) 0.3770(2) 0.3403(2) 0.0231(7) Uani d . 1 . C
C114 0.2143(2) 0.4052(2) 0.39957(15) 0.0220(6) Uani d . 1 . C
C115 0.1103(2) 0.3707(2) 0.38215(14) 0.0219(7) Uani d . 1 . C
C116 -0.0608(2) 0.4282(2) 0.3552(2) 0.0232(6) Uani d . 1 . C
C117 0.0365(2) 0.4222(2) 0.40353(15) 0.0234(7) Uani d . 1 . C
C118 0.0627(2) 0.5117(2) 0.44209(14) 0.0239(7) Uani d . 1 . C
C119 -0.0188(2) 0.5719(2) 0.4177(2) 0.0265(7) Uani d . 1 . C
C120 -0.0960(2) 0.5206(2) 0.3632(2) 0.0254(7) Uani d . 1 . C
C121 -0.1687(2) 0.5128(2) 0.2347(2) 0.0237(7) Uani d . 1 . C
C122 -0.1486(2) 0.5623(2) 0.3049(2) 0.0266(7) Uani d . 1 . C
C123 -0.1267(2) 0.6570(2) 0.2974(2) 0.0257(7) Uani d . 1 . C
C124 -0.1341(2) 0.6664(2) 0.2227(2) 0.0252(7) Uani d . 1 . C
C125 -0.1602(2) 0.5765(2) 0.1841(2) 0.0242(7) Uani d . 1 . C
C126 -0.0847(2) 0.4554(2) 0.11914(14) 0.0209(6) Uani d . 1 . C
C127 -0.1179(2) 0.5488(2) 0.12805(15) 0.0223(7) Uani d . 1 . C
C128 -0.0475(2) 0.6098(2) 0.10815(14) 0.0228(7) Uani d . 1 . C
C129 0.0302(2) 0.5560(2) 0.08721(14) 0.0228(7) Uani d . 1 . C
C130 0.0077(2) 0.4602(2) 0.09346(14) 0.0222(7) Uani d . 1 . C
C131 0.2722(2) 0.7214(2) 0.2575(2) 0.0256(7) Uani d . 1 . C
C132 0.3277(2) 0.6784(2) 0.3193(2) 0.0256(7) Uani d . 1 . C
C133 0.2841(2) 0.7065(2) 0.3781(2) 0.0250(7) Uani d . 1 . C
C134 0.2022(2) 0.7669(2) 0.3531(2) 0.0253(7) Uani d . 1 . C
C135 0.1945(2) 0.7762(2) 0.2788(2) 0.0254(7) Uani d . 1 . C
C136 0.2527(2) 0.6742(2) 0.1907(2) 0.0252(7) Uani d . 1 . C
C137 0.1546(2) 0.6791(2) 0.14201(15) 0.0237(7) Uani d . 1 . C
C138 0.1287(2) 0.5899(2) 0.10315(14) 0.0236(7) Uani d . 1 . C
C139 0.2105(2) 0.5305(2) 0.12827(15) 0.0232(7) Uani d . 1 . C
C140 0.2883(2) 0.5818(2) 0.1823(2) 0.0236(7) Uani d . 1 . C
C141 0.3611(2) 0.5895(2) 0.3106(2) 0.0260(7) Uani d . 1 . C
C142 0.3403(2) 0.5401(2) 0.2409(2) 0.0243(7) Uani d . 1 . C
C143 0.3179(2) 0.4449(2) 0.2481(2) 0.0239(7) Uani d . 1 . C
C144 0.3256(2) 0.4355(2) 0.3219(2) 0.0240(7) Uani d . 1 . C
C145 0.3515(2) 0.5246(2) 0.3612(2) 0.0246(7) Uani d . 1 . C
C146 0.2754(2) 0.6441(2) 0.4263(2) 0.0256(7) Uani d . 1 . C
C147 0.3094(2) 0.5516(2) 0.4173(2) 0.0240(7) Uani d . 1 . C
C148 0.2393(2) 0.4907(2) 0.43706(14) 0.0244(7) Uani d . 1 . C
C149 0.1620(2) 0.5449(2) 0.45899(14) 0.0246(7) Uani d . 1 . C
C150 0.1844(2) 0.6402(2) 0.45216(15) 0.0268(7) Uani d . 1 . C
C151 0.1151(2) 0.7631(2) 0.3777(2) 0.0259(7) Uani d . 1 . C
C152 0.1056(2) 0.6985(2) 0.4283(2) 0.0263(7) Uani d . 1 . C
C153 0.0019(2) 0.6636(2) 0.4111(2) 0.0254(7) Uani d . 1 . C
C154 -0.0530(2) 0.7068(2) 0.3495(2) 0.0260(7) Uani d . 1 . C
C155 0.0167(2) 0.7684(2) 0.3291(2) 0.0254(7) Uani d . 1 . C
C156 0.1005(2) 0.7813(2) 0.2321(2) 0.0251(7) Uani d . 1 . C
C157 0.0095(2) 0.7772(2) 0.2578(2) 0.0253(7) Uani d . 1 . C
C158 -0.0675(2) 0.7251(2) 0.2036(2) 0.0254(7) Uani d . 1 . C
C159 -0.0236(2) 0.6962(2) 0.1446(2) 0.0242(7) Uani d . 1 . C
C160 0.0808(2) 0.7311(2) 0.1625(2) 0.0256(7) Uani d . 1 . C
C161 0.0048(2) 0.2461(2) 0.13905(15) 0.0217(6) Uani d . 1 . C
C162 -0.0609(2) 0.2374(2) 0.0633(2) 0.0246(7) Uani d . 1 . C
C163 -0.2250(3) 0.1926(3) -0.0061(2) 0.0449(10) Uani d . 1 . C
H171 -0.190(3) 0.183(3) -0.043(2) 0.066(13) Uiso d . 1 . H
H172 -0.258(3) 0.130(3) 0.000(2) 0.058(12) Uiso d . 1 . H
C164 -0.2879(3) 0.2739(4) -0.0148(2) 0.0524(11) Uani d . 1 . C
H173 -0.348(3) 0.279(2) -0.062(2) 0.045(10) Uiso d . 1 . H
H174 -0.322(5) 0.294(4) 0.016(3) 0.12(2) Uiso d . 1 . H
H175 -0.253(3) 0.333(3) -0.009(2) 0.061(13) Uiso d . 1 . H
C165 0.0366(2) 0.1550(2) 0.1667(2) 0.0270(7) Uani d . 1 . C
C166 0.0631(4) 0.0001(2) 0.1292(2) 0.085(2) Uani d . 1 . C
H176 0.1266(4) -0.0161(2) 0.1182(2) 0.102 Uiso calc R 1 . H
H177 0.0694(4) -0.0059(2) 0.1791(2) 0.102 Uiso calc R 1 . H
C167 -0.0137(5) -0.0572(3) 0.0887(3) 0.106(2) Uani d . 1 . C
H178 0.0052(15) -0.1196(3) 0.0931(19) 0.159 Uiso calc R 1 . H
H179 -0.026(2) -0.045(2) 0.0400(4) 0.159 Uiso calc R 1 . H
H180 -0.0740(10) -0.047(2) 0.1049(15) 0.159 Uiso calc R 1 . H
O11 -0.0343(2) 0.2601(2) 0.01307(11) 0.0345(5) Uani d . 1 . O
O12 -0.1513(2) 0.2022(2) 0.06239(11) 0.0388(6) Uani d . 1 . O
O13 0.0572(2) 0.13985(15) 0.22694(12) 0.0475(7) Uani d . 1 . O
O14 0.0397(3) 0.0948(2) 0.11355(13) 0.0674(10) Uani d . 1 . O
C201 -0.4660(2) -0.1738(2) 0.15826(14) 0.0208(6) Uani d . 1 . C
C202 -0.5295(2) -0.1686(2) 0.21018(15) 0.0201(6) Uani d . 1 . C
C203 -0.6081(2) -0.1040(2) 0.1878(2) 0.0224(7) Uani d . 1 . C
C204 -0.5887(2) -0.0605(2) 0.12837(15) 0.0229(7) Uani d . 1 . C
C205 -0.4984(2) -0.0970(2) 0.11285(14) 0.0222(6) Uani d . 1 . C
C206 -0.3467(2) -0.1785(2) 0.19128(15) 0.0208(6) Uani d . 1 . C
C207 -0.2828(2) -0.1062(2) 0.1724(2) 0.0219(6) Uani d . 1 . C
C208 -0.2046(2) -0.0764(2) 0.2348(2) 0.0227(6) Uani d . 1 . C
C209 -0.2245(2) -0.1200(2) 0.2942(2) 0.0236(7) Uani d . 1 . C
C210 -0.3149(2) -0.1770(2) 0.27067(15) 0.0201(6) Uani d . 1 . C
C211 -0.4920(2) -0.1750(2) 0.28176(15) 0.0214(6) Uani d . 1 . C
C212 -0.3828(2) -0.1796(2) 0.31194(14) 0.0215(7) Uani d . 1 . C
C213 -0.3604(2) -0.1294(2) 0.38156(14) 0.0248(7) Uani d . 1 . C
C214 -0.4531(2) -0.0950(2) 0.39504(15) 0.0255(7) Uani d . 1 . C
C215 -0.5346(2) -0.1227(2) 0.3331(2) 0.0249(7) Uani d . 1 . C
C216 -0.6500(2) -0.0543(2) 0.2368(2) 0.0254(7) Uani d . 1 . C
C217 -0.6121(2) -0.0638(2) 0.3114(2) 0.0276(7) Uani d . 1 . C
C218 -0.6123(2) 0.0251(2) 0.3500(2) 0.0270(7) Uani d . 1 . C
C219 -0.6506(2) 0.0902(2) 0.2988(2) 0.0287(7) Uani d . 1 . C
C220 -0.6749(2) 0.0409(2) 0.2286(2) 0.0273(7) Uani d . 1 . C
C221 -0.6127(2) 0.0310(2) 0.1203(2) 0.0256(7) Uani d . 1 . C
C222 -0.6568(2) 0.0824(2) 0.1715(2) 0.0261(7) Uani d . 1 . C
C223 -0.6137(2) 0.1751(2) 0.1814(2) 0.0286(7) Uani d . 1 . C
C224 -0.5432(2) 0.1798(2) 0.1367(2) 0.0267(7) Uani d . 1 . C
C225 -0.5435(2) 0.0905(2) 0.09844(15) 0.0243(7) Uani d . 1 . C
C226 -0.4309(2) -0.0398(2) 0.09399(14) 0.0230(7) Uani d . 1 . C
C227 -0.4545(2) 0.0558(2) 0.08640(14) 0.0237(7) Uani d . 1 . C
C228 -0.3608(2) 0.1093(2) 0.11122(15) 0.0241(7) Uani d . 1 . C
C229 -0.2798(2) 0.0480(2) 0.1344(2) 0.0252(7) Uani d . 1 . C
C230 -0.3211(2) -0.0447(2) 0.12429(14) 0.0206(6) Uani d . 1 . C
C231 -0.2046(2) 0.2062(2) 0.3563(2) 0.0279(7) Uani d . 1 . C
C232 -0.2237(2) 0.1630(2) 0.4159(2) 0.0280(7) Uani d . 1 . C
C233 -0.3172(3) 0.1977(2) 0.4291(2) 0.0285(7) Uani d . 1 . C
C234 -0.3562(3) 0.2629(2) 0.3774(2) 0.0278(7) Uani d . 1 . C
C235 -0.2862(2) 0.2679(2) 0.3325(2) 0.0286(7) Uani d . 1 . C
C236 -0.1629(2) 0.1562(2) 0.3070(2) 0.0289(7) Uani d . 1 . C
C237 -0.2014(2) 0.1656(2) 0.2315(2) 0.0283(7) Uani d . 1 . C
C238 -0.2014(2) 0.0757(2) 0.1933(2) 0.0260(7) Uani d . 1 . C
C239 -0.1633(2) 0.0122(2) 0.2449(2) 0.0268(7) Uani d . 1 . C
C240 -0.1393(2) 0.0614(2) 0.3148(2) 0.0277(7) Uani d . 1 . C
C241 -0.2013(2) 0.0710(2) 0.4235(2) 0.0274(7) Uani d . 1 . C
C242 -0.1578(2) 0.0199(2) 0.3720(2) 0.0274(7) Uani d . 1 . C
C243 -0.2009(2) -0.0723(2) 0.3617(2) 0.0261(7) Uani d . 1 . C
C244 -0.2708(2) -0.0782(2) 0.40618(15) 0.0250(7) Uani d . 1 . C
C245 -0.2710(2) 0.0111(2) 0.44458(15) 0.0278(7) Uani d . 1 . C
C246 -0.3839(3) 0.1400(2) 0.44958(15) 0.0301(8) Uani d . 1 . C
C247 -0.3595(3) 0.0447(2) 0.45778(15) 0.0282(7) Uani d . 1 . C
C248 -0.4528(2) -0.0098(2) 0.43225(15) 0.0267(7) Uani d . 1 . C
C249 -0.5346(2) 0.0521(2) 0.4086(2) 0.0277(7) Uani d . 1 . C
C250 -0.4922(2) 0.1444(2) 0.4196(2) 0.0277(7) Uani d . 1 . C
C251 -0.4590(3) 0.2672(2) 0.3489(2) 0.0287(7) Uani d . 1 . C
C252 -0.5293(2) 0.2070(2) 0.3700(2) 0.0290(7) Uani d . 1 . C
C253 -0.6097(2) 0.1791(2) 0.3085(2) 0.0283(7) Uani d . 1 . C
C254 -0.5905(2) 0.2218(2) 0.2488(2) 0.0289(7) Uani d . 1 . C
C255 -0.4974(2) 0.2767(2) 0.2737(2) 0.0279(7) Uani d . 1 . C
C256 -0.3224(2) 0.2768(2) 0.2603(2) 0.0270(7) Uani d . 1 . C
C257 -0.4298(3) 0.2812(2) 0.2307(2) 0.0277(7) Uani d . 1 . C
C258 -0.4532(3) 0.2310(2) 0.1608(2) 0.0275(7) Uani d . 1 . C
C259 -0.3609(2) 0.1958(2) 0.1471(2) 0.0257(7) Uani d . 1 . C
C260 -0.2794(2) 0.2243(2) 0.2090(2) 0.0275(7) Uani d . 1 . C
C261 -0.4063(2) -0.2541(2) 0.13936(15) 0.0241(7) Uani d . 1 . C
C262 -0.3903(2) -0.2627(2) 0.0649(2) 0.0260(7) Uani d . 1 . C
C263 -0.2738(3) -0.3046(3) -0.0035(2) 0.0476(11) Uani d . 1 . C
H271 -0.343(3) -0.315(3) -0.042(2) 0.064(13) Uiso d . 1 . H
H272 -0.228(3) -0.358(3) 0.0004(19) 0.056(11) Uiso d . 1 . H
C264 -0.2198(4) -0.2203(4) -0.0145(2) 0.0569(12) Uani d . 1 . C
H273 -0.203(2) -0.217(2) -0.0646(17) 0.030(8) Uiso d . 1 . H
H274 -0.159(4) -0.205(3) 0.018(2) 0.070(14) Uiso d . 1 . H
H275 -0.256(4) -0.164(4) -0.022(3) 0.094(18) Uiso d . 1 . H
C265 -0.4236(3) -0.3452(2) 0.1664(2) 0.0282(7) Uani d . 1 . C
C266 -0.4639(5) -0.5029(2) 0.1290(3) 0.098(2) Uani d . 1 . C
H276 -0.4335(5) -0.5103(2) 0.1785(3) 0.117 Uiso calc R 1 . H
H277 -0.5356(5) -0.5177(2) 0.1194(3) 0.117 Uiso calc R 1 . H
C267 -0.4191(5) -0.5601(3) 0.0855(3) 0.093(2) Uani d . 1 . C
H278 -0.426(3) -0.6224(4) 0.0955(15) 0.140 Uiso calc R 1 . H
H279 -0.3488(8) -0.5434(18) 0.0943(15) 0.140 Uiso calc R 1 . H
H280 -0.452(2) -0.554(2) 0.0368(3) 0.140 Uiso calc R 1 . H
O21 -0.4530(2) -0.2442(2) 0.01329(11) 0.0371(6) Uani d . 1 . O
O22 -0.2993(2) -0.2931(2) 0.06487(11) 0.0414(6) Uani d . 1 . O
O23 -0.4161(2) -0.3586(2) 0.22603(13) 0.0583(8) Uani d . 1 . O
O24 -0.4477(3) -0.4081(2) 0.11365(13) 0.0778(11) Uani d . 1 . O
Cl11 0.23956(7) 0.16721(5) 0.42762(4) 0.0351(2) Uani d . 1 . Cl
Cl12 0.05230(7) 0.14908(8) 0.46774(5) 0.0526(3) Uani d . 1 . Cl
Cl13 0.11899(8) -0.00036(6) 0.38398(6) 0.0578(3) Uani d . 1 . Cl
C1 0.1168(3) 0.1190(2) 0.4016(2) 0.0324(8) Uani d . 1 . C
H1 0.088(2) 0.143(2) 0.3617(17) 0.031(9) Uiso d . 1 . H
Cl21 -0.25251(6) -0.33583(5) 0.42978(4) 0.0329(2) Uani d . 1 . Cl
Cl22 -0.38478(8) -0.49729(6) 0.38741(5) 0.0478(2) Uani d . 1 . Cl
Cl23 -0.44317(7) -0.33913(7) 0.46707(5) 0.0475(2) Uani d . 1 . Cl
C2 -0.3783(3) -0.3767(2) 0.4026(2) 0.0298(7) Uani d . 1 . C
H2 -0.411(2) -0.355(2) 0.3583(16) 0.027(8) Uiso d . 1 . H

loop_
_geom_bond_atom_site_label_1
_geom_bond_atom_site_label_2
_geom_bond_site_symmetry_2
_geom_bond_distance
_geom_bond_publ_flag
C101 C105 . 1.495(4) no
C101 C102 . 1.497(4) no
C101 C161 . 1.516(4) no
C101 C106 . 1.607(4) no
C102 C111 . 1.376(4) ?
C102 C103 . 1.435(4) ?
C103 C116 . 1.399(4) ?
C103 C104 . 1.456(4) ?
C104 C121 . 1.391(4) ?
C104 C105 . 1.442(4) ?
C105 C126 . 1.378(4) ?
C106 C110 . 1.488(4) ?
C106 C107 . 1.495(4) ?
C106 C161 . 1.510(4) no
C107 C130 . 1.384(4) ?
C107 C108 . 1.441(4) ?
C108 C139 . 1.400(4) ?
C108 C109 . 1.451(4) ?
C109 C143 . 1.387(4) ?
C109 C110 . 1.448(4) ?
C110 C112 . 1.380(4) ?
C111 C115 . 1.448(4) ?
C111 C112 . 1.471(4) ?
C112 C113 . 1.449(4) ?
C113 C144 . 1.390(4) ?
C113 C114 . 1.456(4) ?
C114 C148 . 1.393(4) ?
C114 C115 . 1.454(4) ?
C115 C117 . 1.388(4) ?
C116 C117 . 1.440(4) ?
C116 C120 . 1.451(4) ?
C117 C118 . 1.452(4) ?
C118 C149 . 1.390(4) ?
C118 C119 . 1.441(4) ?
C119 C153 . 1.397(4) ?
C119 C120 . 1.454(4) ?
C120 C122 . 1.385(4) ?
C121 C125 . 1.442(4) ?
C121 C122 . 1.456(4) ?
C122 C123 . 1.447(4) ?
C123 C154 . 1.394(4) ?
C123 C124 . 1.457(4) ?
C124 C158 . 1.385(4) ?
C124 C125 . 1.458(4) ?
C125 C127 . 1.391(4) ?
C126 C127 . 1.456(4) ?
C126 C130 . 1.471(4) ?
C127 C128 . 1.451(4) ?
C128 C159 . 1.395(4) ?
C128 C129 . 1.446(4) ?
C129 C138 . 1.383(4) ?
C129 C130 . 1.459(4) ?
C131 C136 . 1.388(4) ?
C131 C135 . 1.455(4) ?
C131 C132 . 1.458(4) ?
C132 C141 . 1.396(4) ?
C132 C133 . 1.449(4) ?
C133 C146 . 1.394(4) ?
C133 C134 . 1.450(4) ?
C134 C151 . 1.390(4) ?
C134 C135 . 1.449(4) ?
C135 C156 . 1.389(4) ?
C136 C137 . 1.449(4) ?
C136 C140 . 1.454(4) ?
C137 C160 . 1.384(4) ?
C137 C138 . 1.452(4) ?
C138 C139 . 1.440(4) ?
C139 C140 . 1.454(4) ?
C140 C142 . 1.386(4) ?
C141 C142 . 1.449(4) ?
C141 C145 . 1.458(4) ?
C142 C143 . 1.453(4) ?
C143 C144 . 1.440(4) ?
C144 C145 . 1.453(4) ?
C145 C147 . 1.388(4) ?
C146 C147 . 1.450(4) ?
C146 C150 . 1.454(4) ?
C147 C148 . 1.446(4) ?
C148 C149 . 1.452(4) ?
C149 C150 . 1.454(4) ?
C150 C152 . 1.396(4) ?
C151 C155 . 1.452(4) ?
C151 C152 . 1.455(4) ?
C152 C153 . 1.452(4) ?
C153 C154 . 1.454(4) ?
C154 C155 . 1.455(4) ?
C155 C157 . 1.390(4) ?
C156 C160 . 1.452(4) ?
C156 C157 . 1.453(4) ?
C157 C158 . 1.454(4) ?
C158 C159 . 1.459(4) ?
C159 C160 . 1.460(4) ?
C161 C165 . 1.513(4) no
C161 C162 . 1.526(4) no
C162 O11 . 1.198(4) ?
C162 O12 . 1.331(4) ?
C163 O12 . 1.460(4) ?
C163 C164 . 1.475(7) ?
C165 O13 . 1.183(4) ?
C165 O14 . 1.312(4) ?
C166 C167 . 1.378(6) ?
C166 O14 . 1.470(4) ?
C201 C202 . 1.485(4) no
C201 C205 . 1.499(4) no
C201 C261 . 1.509(4) no
C201 C206 . 1.605(4) no
C202 C211 . 1.379(4) ?
C202 C203 . 1.450(4) ?
C203 C216 . 1.388(4) ?
C203 C204 . 1.450(4) ?
C204 C221 . 1.399(4) ?
C204 C205 . 1.437(4) ?
C205 C226 . 1.378(4) ?
C206 C207 . 1.495(4) ?
C206 C210 . 1.503(4) ?
C206 C261 . 1.519(4) no
C207 C230 . 1.373(4) ?
C207 C208 . 1.443(4) ?
C208 C239 . 1.392(4) ?
C208 C209 . 1.453(4) ?
C209 C243 . 1.401(4) ?
C209 C210 . 1.441(4) ?
C210 C212 . 1.373(4) ?
C211 C215 . 1.447(4) ?
C211 C212 . 1.468(4) ?
C212 C213 . 1.452(4) ?
C213 C244 . 1.389(4) ?
C213 C214 . 1.443(4) ?
C214 C248 . 1.391(4) ?
C214 C215 . 1.456(4) ?
C215 C217 . 1.381(4) ?
C216 C217 . 1.444(4) ?
C216 C220 . 1.454(4) ?
C217 C218 . 1.450(4) ?
C218 C249 . 1.385(4) ?
C218 C219 . 1.452(4) ?
C219 C253 . 1.395(4) ?
C219 C220 . 1.454(4) ?
C220 C222 . 1.389(4) ?
C221 C225 . 1.444(4) ?
C221 C222 . 1.451(4) ?
C222 C223 . 1.456(4) ?
C223 C254 . 1.393(4) ?
C223 C224 . 1.455(4) ?
C224 C258 . 1.393(4) ?
C224 C225 . 1.451(4) ?
C225 C227 . 1.386(4) ?
C226 C227 . 1.455(4) ?
C226 C230 . 1.477(4) ?
C227 C228 . 1.451(4) ?
C228 C259 . 1.396(4) ?
C228 C229 . 1.443(4) ?
C229 C238 . 1.396(4) ?
C229 C230 . 1.448(4) ?
C231 C236 . 1.396(4) ?
C231 C232 . 1.448(4) ?
C231 C235 . 1.456(4) ?
C232 C241 . 1.400(4) ?
C232 C233 . 1.452(5) ?
C233 C246 . 1.390(4) ?
C233 C234 . 1.461(4) ?
C234 C251 . 1.384(5) ?
C234 C235 . 1.452(4) ?
C235 C256 . 1.394(4) ?
C236 C240 . 1.444(4) ?
C236 C237 . 1.459(4) ?
C237 C260 . 1.388(4) ?
C237 C238 . 1.458(4) ?
C238 C239 . 1.439(4) ?
C239 C240 . 1.449(4) ?
C240 C242 . 1.393(4) ?
C241 C245 . 1.446(4) ?
C241 C242 . 1.448(4) ?
C242 C243 . 1.450(4) ?
C243 C244 . 1.446(4) ?
C244 C245 . 1.454(4) ?
C245 C247 . 1.383(5) ?
C246 C247 . 1.454(4) ?
C246 C250 . 1.457(5) ?
C247 C248 . 1.455(4) ?
C248 C249 . 1.458(4) ?
C249 C250 . 1.447(4) ?
C250 C252 . 1.401(4) ?
C251 C255 . 1.454(4) ?
C251 C252 . 1.455(4) ?
C252 C253 . 1.442(4) ?
C253 C254 . 1.448(4) ?
C254 C255 . 1.455(4) ?
C255 C257 . 1.397(4) ?
C256 C257 . 1.444(5) ?
C256 C260 . 1.451(4) ?
C257 C258 . 1.455(4) ?
C258 C259 . 1.443(4) ?
C259 C260 . 1.457(4) ?
C261 C265 . 1.517(4) no
C261 C262 . 1.518(4) no
C262 O21 . 1.206(4) ?
C262 O22 . 1.325(4) ?
C263 O22 . 1.457(4) ?
C263 C264 . 1.495(7) ?
C265 O23 . 1.178(4) ?
C265 O24 . 1.300(4) ?
C266 C267 . 1.393(7) ?
C266 O24 . 1.474(4) ?
Cl11 C1 . 1.754(4) ?
Cl12 C1 . 1.763(4) ?
Cl13 C1 . 1.758(3) ?
Cl21 C2 . 1.754(3) ?
Cl22 C2 . 1.767(3) ?
Cl23 C2 . 1.764(3) ?
